data_7037418
loop_
_publ_author_name
'van Dijkman, Thomas F.'
'Siegler, Maxime A.'
'Bouwman, Elisabeth'

_publ_section_title
;
 Highly tunable fluorinated trispyrazolylborates
 [HB(3-CF3-5-{4-RPh}pz)3](-) (R = NO2, CF3, Cl, F, H, OMe and NMe2) and
 their copper(i) complexes.
;
_journal_issue 48
_journal_name_full 'Dalton transactions (Cambridge, England : 2003)'
_journal_page_first 21109
_journal_page_last 21123
_journal_paper_doi 10.1039/c5dt04006j
_journal_volume 44
_journal_year 2015
_chemical_formula_moiety 'C32 H20 B Cu F12 N6'
_chemical_formula_sum 'C32 H20 B Cu F12 N6'
_chemical_formula_weight 790.89
_chemical_name_systematic
;
 ?
;
_space_group_crystal_system monoclinic
_space_group_IT_number 14
_space_group_name_Hall '-P 2yn'
_space_group_name_H-M_alt 'P 1 21/n 1'
_symmetry_space_group_name_Hall '-P 2yn'
_symmetry_space_group_name_H-M 'P 1 21/n 1'
_atom_sites_solution_hydrogens mixed
_atom_sites_solution_primary direct
_atom_sites_solution_secondary difmap
_audit_creation_method SHELXL-2013
_audit_update_record
;
2015-10-08 deposited with the CCDC.
2015-11-12 downloaded from the CCDC.
;
_cell_angle_alpha 90
_cell_angle_beta 91.0237(7)
_cell_angle_gamma 90
_cell_formula_units_Z 4
_cell_length_a 10.98962(10)
_cell_length_b 13.10766(10)
_cell_length_c 21.50728(16)
_cell_measurement_reflns_used 15919
_cell_measurement_temperature 110(2)
_cell_measurement_theta_max 72.01
_cell_measurement_theta_min 3.93
_cell_volume 3097.59(4)
_computing_cell_refinement
;
CrysAlisPro, Agilent Technologies,
Version 1.171.36.32 (release 02-08-2013 CrysAlis171 .NET)
(compiled Aug  2 2013,16:46:58)
;
_computing_data_collection
;
CrysAlisPro, Agilent Technologies,
Version 1.171.36.32 (release 02-08-2013 CrysAlis171 .NET)
(compiled Aug  2 2013,16:46:58)
;
_computing_data_reduction
;
CrysAlisPro, Agilent Technologies,
Version 1.171.36.32 (release 02-08-2013 CrysAlis171 .NET)
(compiled Aug  2 2013,16:46:58)
;
_computing_molecular_graphics 'SHELXTL v6.10 (Sheldrick, 2008)'
_computing_publication_material 'SHELXTL v6.10 (Sheldrick, 2008)'
_computing_structure_refinement 'SHELXL-2013 (Sheldrick, 2013)'
_computing_structure_solution 'SHELXS-2013 (Sheldrick, 2013)'
_diffrn_ambient_temperature 110(2)
_diffrn_measured_fraction_theta_full 0.996
_diffrn_measured_fraction_theta_max 0.997
_diffrn_measurement_device_type 'SuperNova, Dual, Cu at zero, Atlas'
_diffrn_measurement_method '\w scans'
_diffrn_radiation_monochromator mirror
_diffrn_radiation_source 'SuperNova (Cu) X-ray Source'
_diffrn_radiation_type CuK\a
_diffrn_radiation_wavelength 1.54178
_diffrn_reflns_av_R_equivalents 0.0190
_diffrn_reflns_av_unetI/netI 0.0161
_diffrn_reflns_laue_measured_fraction_full 0.996
_diffrn_reflns_laue_measured_fraction_max 0.997
_diffrn_reflns_limit_h_max 12
_diffrn_reflns_limit_h_min -13
_diffrn_reflns_limit_k_max 16
_diffrn_reflns_limit_k_min -16
_diffrn_reflns_limit_l_max 26
_diffrn_reflns_limit_l_min -26
_diffrn_reflns_number 21696
_diffrn_reflns_point_group_measured_fraction_full 0.996
_diffrn_reflns_point_group_measured_fraction_max 0.997
_diffrn_reflns_theta_full 67.679
_diffrn_reflns_theta_max 71.899
_diffrn_reflns_theta_min 3.949
_exptl_absorpt_coefficient_mu 1.991
_exptl_absorpt_correction_T_max 0.765
_exptl_absorpt_correction_T_min 0.486
_exptl_absorpt_correction_type analytical
_exptl_absorpt_process_details
;
CrysAlisPro, Agilent Technologies,
Version 1.171.36.32 (release 02-08-2013 CrysAlis171 .NET)
(compiled Aug  2 2013,16:46:58)
Analytical numeric absorption correction using a multifaceted crystal
            model based on expressions derived by R.C. Clark & J.S. Reid.
(Clark, R. C. & Reid, J. S. (1995). Acta Cryst. A51, 887-897)
;
_exptl_crystal_colour colorless
_exptl_crystal_density_diffrn 1.696
_exptl_crystal_description block
_exptl_crystal_F_000 1584
_exptl_crystal_size_max 0.49
_exptl_crystal_size_mid 0.32
_exptl_crystal_size_min 0.18
_refine_diff_density_max 0.384
_refine_diff_density_min -0.437
_refine_diff_density_rms 0.047
_refine_ls_extinction_method none
_refine_ls_goodness_of_fit_ref 1.040
_refine_ls_hydrogen_treatment mixed
_refine_ls_matrix_type full
_refine_ls_number_parameters 489
_refine_ls_number_reflns 6055
_refine_ls_number_restraints 0
_refine_ls_restrained_S_all 1.040
_refine_ls_R_factor_all 0.0318
_refine_ls_R_factor_gt 0.0296
_refine_ls_shift/su_max 0.000
_refine_ls_shift/su_mean 0.000
_refine_ls_structure_factor_coef Fsqd
_refine_ls_weighting_details
;
 w=1/[\s^2^(Fo^2^)+(0.0387P)^2^+1.9992P]
 where P=(Fo^2^+2Fc^2^)/3
;
_refine_ls_weighting_scheme calc
_refine_ls_wR_factor_gt 0.0776
_refine_ls_wR_factor_ref 0.0792
_reflns_Friedel_coverage 0.000
_reflns_number_gt 5644
_reflns_number_total 6055
_reflns_threshold_expression 'I > 2\s(I)'
_cod_data_source_file c5dt04006j2.cif
_cod_data_source_block 5d
_cod_depositor_comments 'Adding full bibliography for 7037416--7037425.cif.'
_cod_database_code 7037418
_shelx_space_group_comment
;
The symmetry employed for this shelxl refinement is uniquely defined
by the following loop, which should always be used as a source of
symmetry information in preference to the above space-group names.
They are only intended as comments.
;
_shelxl_version_number 2013-2

loop_
_space_group_symop_operation_xyz
'x, y, z'
'-x+1/2, y+1/2, -z+1/2'
'-x, -y, -z'
'x-1/2, -y-1/2, z-1/2'

loop_
_atom_site_label
_atom_site_type_symbol
_atom_site_fract_x
_atom_site_fract_y
_atom_site_fract_z
_atom_site_U_iso_or_equiv
_atom_site_adp_type
_atom_site_occupancy
_atom_site_site_symmetry_order
_atom_site_calc_flag
_atom_site_refinement_flags_posn
_atom_site_refinement_flags_adp
Cu1 Cu 0.65786(2) 0.19666(2) 0.38428(2) 0.02229(8) Uani 1 1 d . .
C1 C 0.59022(18) 0.23712(15) 0.29870(8) 0.0297(4) Uani 1 1 d . .
H1A H 0.508(2) 0.2517(16) 0.3073(9) 0.031(5) Uiso 1 1 d . .
H1B H 0.638(2) 0.2925(16) 0.2844(10) 0.032(5) Uiso 1 1 d . .
C2 C 0.62918(17) 0.13955(14) 0.29674(8) 0.0280(4) Uani 1 1 d . .
H2A H 0.573(2) 0.0837(17) 0.3016(10) 0.035(6) Uiso 1 1 d . .
H2B H 0.707(2) 0.1229(18) 0.2825(11) 0.045(6) Uiso 1 1 d . .
C13 C 0.51385(14) 0.34325(12) 0.47040(7) 0.0207(3) Uani 1 1 d . .
C14 C 0.52045(15) 0.37613(12) 0.53180(7) 0.0222(3) Uani 1 1 d . .
H14 H 0.4615 0.4141 0.5538 0.027 Uiso 1 1 calc R U
C15 C 0.63200(14) 0.34116(11) 0.55370(7) 0.0197(3) Uani 1 1 d . .
C23 C 0.67450(15) -0.01538(12) 0.45208(7) 0.0236(3) Uani 1 1 d . .
C24 C 0.72894(16) -0.05434(13) 0.50560(7) 0.0254(3) Uani 1 1 d . .
H24 H 0.7271 -0.1227 0.5202 0.031 Uiso 1 1 calc R U
C25 C 0.78661(14) 0.02836(12) 0.53305(7) 0.0207(3) Uani 1 1 d . .
C33 C 0.93671(15) 0.31130(12) 0.36533(7) 0.0211(3) Uani 1 1 d . .
C34 C 1.03189(15) 0.34333(12) 0.40412(7) 0.0223(3) Uani 1 1 d . .
H34 H 1.1032 0.3794 0.3929 0.027 Uiso 1 1 calc R U
C35 C 0.99942(14) 0.31097(11) 0.46273(7) 0.0197(3) Uani 1 1 d . .
C131 C 0.41345(15) 0.35913(13) 0.42352(8) 0.0249(3) Uani 1 1 d . .
C151 C 0.68727(14) 0.35466(11) 0.61647(7) 0.0201(3) Uani 1 1 d . .
C152 C 0.80715(15) 0.38827(12) 0.62493(8) 0.0229(3) Uani 1 1 d . .
H152 H 0.8555 0.4017 0.5897 0.028 Uiso 1 1 calc R U
C153 C 0.85622(15) 0.40226(13) 0.68415(8) 0.0263(3) Uani 1 1 d . .
H153 H 0.9378 0.4247 0.6900 0.032 Uiso 1 1 calc R U
C154 C 0.78380(16) 0.38280(13) 0.73414(8) 0.0281(4) Uani 1 1 d . .
C155 C 0.66509(17) 0.35032(14) 0.72800(8) 0.0293(4) Uani 1 1 d . .
H155 H 0.6174 0.3376 0.7636 0.035 Uiso 1 1 calc R U
C156 C 0.61649(16) 0.33654(13) 0.66832(8) 0.0250(3) Uani 1 1 d . .
H156 H 0.5346 0.3146 0.6630 0.030 Uiso 1 1 calc R U
C231 C 0.59577(17) -0.07080(13) 0.40592(8) 0.0306(4) Uani 1 1 d . .
C251 C 0.86120(14) 0.03113(12) 0.59091(7) 0.0206(3) Uani 1 1 d . .
C252 C 0.82541(15) 0.08706(12) 0.64283(7) 0.0243(3) Uani 1 1 d . .
H252 H 0.7518 0.1251 0.6412 0.029 Uiso 1 1 calc R U
C253 C 0.89689(17) 0.08735(13) 0.69666(8) 0.0279(4) Uani 1 1 d . .
H253 H 0.8733 0.1253 0.7321 0.033 Uiso 1 1 calc R U
C254 C 1.00290(16) 0.03137(13) 0.69746(8) 0.0275(4) Uani 1 1 d . .
C255 C 1.04074(16) -0.02493(13) 0.64759(8) 0.0282(4) Uani 1 1 d . .
H255 H 1.1144 -0.0627 0.6497 0.034 Uiso 1 1 calc R U
C256 C 0.96851(16) -0.02516(12) 0.59399(8) 0.0253(3) Uani 1 1 d . .
H256 H 0.9926 -0.0641 0.5591 0.030 Uiso 1 1 calc R U
C331 C 0.92138(16) 0.33248(13) 0.29744(7) 0.0256(3) Uani 1 1 d . .
C351 C 1.06876(14) 0.32856(12) 0.52135(7) 0.0205(3) Uani 1 1 d . .
C352 C 1.08959(15) 0.25276(13) 0.56607(8) 0.0242(3) Uani 1 1 d . .
H352 H 1.0541 0.1872 0.5608 0.029 Uiso 1 1 calc R U
C353 C 1.16218(16) 0.27306(14) 0.61826(8) 0.0282(4) Uani 1 1 d . .
H353 H 1.1757 0.2222 0.6491 0.034 Uiso 1 1 calc R U
C354 C 1.21392(15) 0.36801(14) 0.62439(7) 0.0266(4) Uani 1 1 d . .
C355 C 1.19477(15) 0.44541(14) 0.58234(8) 0.0261(3) Uani 1 1 d . .
H355 H 1.2305 0.5107 0.5884 0.031 Uiso 1 1 calc R U
C356 C 1.12113(14) 0.42470(12) 0.53052(7) 0.0226(3) Uani 1 1 d . .
H356 H 1.1062 0.4770 0.5008 0.027 Uiso 1 1 calc R U
B1 B 0.80340(16) 0.22392(13) 0.50773(8) 0.0186(3) Uani 1 1 d . .
H1 H 0.8473(16) 0.2294(14) 0.5532(8) 0.019(4) Uiso 1 1 d . .
N11 N 0.68624(12) 0.29017(10) 0.50657(6) 0.0190(3) Uani 1 1 d . .
N12 N 0.61259(12) 0.29141(10) 0.45459(6) 0.0207(3) Uani 1 1 d . .
N21 N 0.76630(12) 0.11120(10) 0.49617(6) 0.0189(3) Uani 1 1 d . .
N22 N 0.69713(12) 0.08429(10) 0.44545(6) 0.0208(3) Uani 1 1 d . .
N31 N 0.89022(12) 0.26202(10) 0.45702(6) 0.0187(3) Uani 1 1 d . .
N32 N 0.85062(12) 0.26222(10) 0.39634(6) 0.0200(3) Uani 1 1 d . .
F11 F 0.32332(9) 0.41305(8) 0.44806(5) 0.0328(2) Uani 1 1 d . .
F12 F 0.36555(10) 0.27133(8) 0.40273(5) 0.0350(2) Uani 1 1 d . .
F13 F 0.45036(9) 0.41059(8) 0.37348(4) 0.0305(2) Uani 1 1 d . .
F14 F 0.83067(10) 0.39644(10) 0.79251(5) 0.0405(3) Uani 1 1 d . .
F21 F 0.57011(14) -0.16418(9) 0.42672(6) 0.0532(4) Uani 1 1 d . .
F22 F 0.49062(10) -0.02272(9) 0.39407(5) 0.0408(3) Uani 1 1 d . .
F23 F 0.64956(11) -0.08351(8) 0.35093(5) 0.0364(3) Uani 1 1 d . .
F24 F 1.07253(11) 0.03024(9) 0.75012(5) 0.0398(3) Uani 1 1 d . .
F31 F 1.02523(10) 0.36637(9) 0.27343(4) 0.0361(3) Uani 1 1 d . .
F32 F 0.88789(10) 0.25000(8) 0.26480(4) 0.0328(2) Uani 1 1 d . .
F33 F 0.83702(11) 0.40421(9) 0.28608(5) 0.0393(3) Uani 1 1 d . .
F34 F 1.28997(10) 0.38642(9) 0.67353(5) 0.0369(3) Uani 1 1 d . .

loop_
_atom_site_aniso_label
_atom_site_aniso_U_11
_atom_site_aniso_U_22
_atom_site_aniso_U_33
_atom_site_aniso_U_23
_atom_site_aniso_U_13
_atom_site_aniso_U_12
Cu1 0.02545(14) 0.02430(13) 0.01692(13) -0.00057(9) -0.00544(9) 0.00178(9)
C1 0.0339(10) 0.0356(10) 0.0192(8) 0.0018(7) -0.0094(7) 0.0006(8)
C2 0.0306(9) 0.0353(9) 0.0179(8) -0.0026(7) -0.0073(7) -0.0006(8)
C13 0.0189(7) 0.0210(7) 0.0221(8) 0.0019(6) -0.0023(6) -0.0007(6)
C14 0.0203(8) 0.0224(7) 0.0240(8) 0.0000(6) 0.0002(6) 0.0003(6)
C15 0.0210(7) 0.0183(7) 0.0199(7) 0.0012(6) -0.0001(6) -0.0019(6)
C23 0.0265(8) 0.0225(8) 0.0218(8) -0.0017(6) -0.0010(6) -0.0034(6)
C24 0.0326(9) 0.0211(8) 0.0225(8) 0.0008(6) -0.0015(6) -0.0025(7)
C25 0.0229(8) 0.0202(7) 0.0190(7) 0.0011(6) 0.0004(6) 0.0018(6)
C33 0.0235(8) 0.0213(7) 0.0184(7) -0.0004(6) -0.0010(6) 0.0003(6)
C34 0.0214(8) 0.0256(8) 0.0197(7) 0.0008(6) -0.0008(6) -0.0018(6)
C35 0.0190(7) 0.0195(7) 0.0205(7) -0.0011(6) -0.0026(6) 0.0015(6)
C131 0.0213(8) 0.0273(8) 0.0259(8) 0.0008(6) -0.0019(6) 0.0020(7)
C151 0.0227(8) 0.0173(7) 0.0202(7) -0.0004(6) -0.0017(6) 0.0028(6)
C152 0.0247(8) 0.0209(7) 0.0232(8) -0.0009(6) 0.0002(6) 0.0004(6)
C153 0.0236(8) 0.0271(8) 0.0280(8) -0.0041(7) -0.0054(7) 0.0015(7)
C154 0.0334(9) 0.0308(9) 0.0200(8) -0.0060(7) -0.0071(7) 0.0082(7)
C155 0.0320(9) 0.0348(9) 0.0212(8) -0.0019(7) 0.0026(7) 0.0028(7)
C156 0.0239(8) 0.0275(8) 0.0236(8) -0.0024(6) 0.0004(6) 0.0022(7)
C231 0.0378(10) 0.0272(8) 0.0265(8) -0.0008(7) -0.0061(7) -0.0078(7)
C251 0.0238(8) 0.0188(7) 0.0191(7) 0.0034(6) -0.0013(6) -0.0016(6)
C252 0.0271(8) 0.0237(8) 0.0219(8) 0.0021(6) -0.0011(6) 0.0024(7)
C253 0.0379(10) 0.0249(8) 0.0207(8) -0.0017(6) -0.0041(7) 0.0017(7)
C254 0.0332(9) 0.0250(8) 0.0239(8) 0.0044(6) -0.0115(7) -0.0031(7)
C255 0.0269(9) 0.0248(8) 0.0327(9) 0.0046(7) -0.0047(7) 0.0041(7)
C256 0.0303(9) 0.0216(8) 0.0240(8) 0.0006(6) 0.0001(7) 0.0030(7)
C331 0.0298(9) 0.0282(8) 0.0189(8) -0.0005(6) -0.0007(6) -0.0030(7)
C351 0.0168(7) 0.0257(8) 0.0189(7) -0.0007(6) -0.0018(6) 0.0021(6)
C352 0.0220(8) 0.0250(8) 0.0255(8) 0.0019(6) -0.0026(6) 0.0016(6)
C353 0.0256(8) 0.0356(9) 0.0233(8) 0.0057(7) -0.0041(7) 0.0044(7)
C354 0.0201(8) 0.0414(10) 0.0180(7) -0.0043(7) -0.0051(6) 0.0024(7)
C355 0.0216(8) 0.0306(8) 0.0259(8) -0.0052(7) -0.0029(6) -0.0012(7)
C356 0.0208(7) 0.0261(8) 0.0208(7) 0.0011(6) -0.0020(6) 0.0002(6)
B1 0.0193(8) 0.0194(8) 0.0169(8) 0.0003(6) -0.0029(6) 0.0003(7)
N11 0.0196(6) 0.0207(6) 0.0165(6) 0.0008(5) -0.0036(5) 0.0007(5)
N12 0.0200(6) 0.0232(6) 0.0187(6) 0.0014(5) -0.0050(5) 0.0007(5)
N21 0.0202(6) 0.0202(6) 0.0162(6) -0.0005(5) -0.0035(5) -0.0003(5)
N22 0.0225(7) 0.0227(6) 0.0171(6) -0.0018(5) -0.0034(5) -0.0021(5)
N31 0.0203(6) 0.0201(6) 0.0157(6) 0.0001(5) -0.0040(5) 0.0006(5)
N32 0.0230(7) 0.0216(6) 0.0152(6) -0.0007(5) -0.0039(5) 0.0007(5)
F11 0.0206(5) 0.0445(6) 0.0333(5) -0.0018(5) -0.0025(4) 0.0087(4)
F12 0.0331(6) 0.0327(5) 0.0385(6) -0.0026(5) -0.0139(5) -0.0049(4)
F13 0.0299(5) 0.0373(5) 0.0242(5) 0.0077(4) -0.0030(4) 0.0055(4)
F14 0.0402(6) 0.0596(7) 0.0214(5) -0.0093(5) -0.0095(4) 0.0083(5)
F21 0.0808(10) 0.0345(6) 0.0435(7) 0.0066(5) -0.0203(6) -0.0306(6)
F22 0.0280(6) 0.0530(7) 0.0413(6) -0.0080(5) -0.0076(5) -0.0066(5)
F23 0.0483(6) 0.0356(6) 0.0252(5) -0.0090(4) -0.0080(4) 0.0036(5)
F24 0.0475(7) 0.0390(6) 0.0322(6) -0.0006(5) -0.0220(5) 0.0041(5)
F31 0.0388(6) 0.0483(6) 0.0212(5) 0.0020(4) 0.0033(4) -0.0168(5)
F32 0.0411(6) 0.0374(6) 0.0197(5) -0.0061(4) -0.0017(4) -0.0108(5)
F33 0.0506(7) 0.0437(6) 0.0234(5) 0.0072(4) -0.0042(5) 0.0136(5)
F34 0.0328(6) 0.0540(7) 0.0235(5) -0.0027(5) -0.0133(4) -0.0024(5)

loop_
_atom_type_symbol
_atom_type_description
_atom_type_scat_dispersion_real
_atom_type_scat_dispersion_imag
_atom_type_scat_source
C C 0.0181 0.0091 'International Tables Vol C Tables 4.2.6.8 and 6.1.1.4'
H H 0.0000 0.0000 'International Tables Vol C Tables 4.2.6.8 and 6.1.1.4'
B B 0.0090 0.0039 'International Tables Vol C Tables 4.2.6.8 and 6.1.1.4'
N N 0.0311 0.0180 'International Tables Vol C Tables 4.2.6.8 and 6.1.1.4'
F F 0.0727 0.0534 'International Tables Vol C Tables 4.2.6.8 and 6.1.1.4'
Cu Cu -1.9646 0.5888 'International Tables Vol C Tables 4.2.6.8 and 6.1.1.4'

loop_
_geom_angle_atom_site_label_1
_geom_angle_atom_site_label_2
_geom_angle_atom_site_label_3
_geom_angle
N22 Cu1 N12 90.77(5)
N22 Cu1 C1 147.96(7)
N12 Cu1 C1 115.04(7)
N22 Cu1 C2 111.15(6)
N12 Cu1 C2 151.13(6)
C1 Cu1 C2 38.55(7)
N22 Cu1 N32 90.77(5)
N12 Cu1 N32 85.68(5)
C1 Cu1 N32 108.95(7)
C2 Cu1 N32 111.57(7)
C2 C1 Cu1 70.83(10)
C2 C1 H1A 120.2(13)
Cu1 C1 H1A 102.1(12)
C2 C1 H1B 122.6(13)
Cu1 C1 H1B 107.2(13)
H1A C1 H1B 116.3(18)
C1 C2 Cu1 70.62(10)
C1 C2 H2A 120.8(13)
Cu1 C2 H2A 105.4(12)
C1 C2 H2B 121.5(15)
Cu1 C2 H2B 105.1(14)
H2A C2 H2B 116(2)
N12 C13 C14 111.87(14)
N12 C13 C131 119.60(14)
C14 C13 C131 128.52(15)
C15 C14 C13 104.58(14)
C15 C14 H14 127.7
C13 C14 H14 127.7
N11 C15 C14 107.84(13)
N11 C15 C151 124.05(14)
C14 C15 C151 128.11(14)
N22 C23 C24 111.72(14)
N22 C23 C231 120.71(14)
C24 C23 C231 127.54(15)
C25 C24 C23 104.69(14)
C25 C24 H24 127.7
C23 C24 H24 127.7
N21 C25 C24 107.91(13)
N21 C25 C251 123.63(14)
C24 C25 C251 128.44(14)
N32 C33 C34 112.24(14)
N32 C33 C331 120.70(14)
C34 C33 C331 126.94(15)
C35 C34 C33 104.51(14)
C35 C34 H34 127.7
C33 C34 H34 127.7
N31 C35 C34 107.64(13)
N31 C35 C351 126.08(14)
C34 C35 C351 126.27(14)
F11 C131 F12 107.30(13)
F11 C131 F13 106.79(13)
F12 C131 F13 106.71(13)
F11 C131 C13 110.55(13)
F12 C131 C13 112.73(13)
F13 C131 C13 112.42(14)
C156 C151 C152 119.24(14)
C156 C151 C15 118.96(14)
C152 C151 C15 121.77(14)
C153 C152 C151 120.76(15)
C153 C152 H152 119.6
C151 C152 H152 119.6
C154 C153 C152 118.26(16)
C154 C153 H153 120.9
C152 C153 H153 120.9
F14 C154 C153 118.88(16)
F14 C154 C155 118.16(16)
C153 C154 C155 122.95(15)
C154 C155 C156 118.41(16)
C154 C155 H155 120.8
C156 C155 H155 120.8
C151 C156 C155 120.37(16)
C151 C156 H156 119.8
C155 C156 H156 119.8
F21 C231 F22 108.00(16)
F21 C231 F23 106.28(15)
F22 C231 F23 106.47(14)
F21 C231 C23 110.28(14)
F22 C231 C23 112.71(15)
F23 C231 C23 112.77(15)
C256 C251 C252 119.36(15)
C256 C251 C25 118.93(14)
C252 C251 C25 121.70(14)
C253 C252 C251 120.31(16)
C253 C252 H252 119.8
C251 C252 H252 119.8
C254 C253 C252 118.38(16)
C254 C253 H253 120.8
C252 C253 H253 120.8
F24 C254 C255 118.20(16)
F24 C254 C253 118.77(16)
C255 C254 C253 123.02(15)
C254 C255 C256 118.26(16)
C254 C255 H255 120.9
C256 C255 H255 120.9
C255 C256 C251 120.66(15)
C255 C256 H256 119.7
C251 C256 H256 119.7
F31 C331 F32 107.15(14)
F31 C331 F33 106.80(14)
F32 C331 F33 106.78(13)
F31 C331 C33 110.94(14)
F32 C331 C33 112.85(14)
F33 C331 C33 111.98(14)
C356 C351 C352 118.77(14)
C356 C351 C35 117.73(14)
C352 C351 C35 123.41(15)
C353 C352 C351 120.23(16)
C353 C352 H352 119.9
C351 C352 H352 119.9
C354 C353 C352 118.76(15)
C354 C353 H353 120.6
C352 C353 H353 120.6
F34 C354 C355 117.81(16)
F34 C354 C353 118.94(15)
C355 C354 C353 123.24(15)
C354 C355 C356 117.60(16)
C354 C355 H355 121.2
C356 C355 H355 121.2
C355 C356 C351 121.38(15)
C355 C356 H356 119.3
C351 C356 H356 119.3
N31 B1 N21 111.01(13)
N31 B1 N11 109.28(12)
N21 B1 N11 108.33(12)
N31 B1 H1 110.2(10)
N21 B1 H1 108.6(10)
N11 B1 H1 109.4(10)
C15 N11 N12 110.02(12)
C15 N11 B1 129.56(13)
N12 N11 B1 119.86(12)
C13 N12 N11 105.69(12)
C13 N12 Cu1 135.79(11)
N11 N12 Cu1 116.94(10)
C25 N21 N22 110.05(12)
C25 N21 B1 128.80(12)
N22 N21 B1 121.01(12)
C23 N22 N21 105.61(12)
C23 N22 Cu1 138.14(11)
N21 N22 Cu1 116.25(10)
C35 N31 N32 110.44(12)
C35 N31 B1 129.92(13)
N32 N31 B1 118.95(12)
C33 N32 N31 105.17(12)
C33 N32 Cu1 141.79(10)
N31 N32 Cu1 112.59(9)

loop_
_geom_bond_atom_site_label_1
_geom_bond_atom_site_label_2
_geom_bond_distance
Cu1 N22 2.0164(13)
Cu1 N12 2.0255(14)
Cu1 C1 2.0428(16)
Cu1 C2 2.0455(16)
Cu1 N32 2.2964(13)
C1 C2 1.350(3)
C1 H1A 0.94(2)
C1 H1B 0.95(2)
C2 H2A 0.96(2)
C2 H2B 0.94(2)
C13 N12 1.330(2)
C13 C14 1.390(2)
C13 C131 1.496(2)
C14 C15 1.384(2)
C14 H14 0.9500
C15 N11 1.361(2)
C15 C151 1.481(2)
C23 N22 1.338(2)
C23 C24 1.385(2)
C23 C231 1.494(2)
C24 C25 1.383(2)
C24 H24 0.9500
C25 N21 1.361(2)
C25 C251 1.478(2)
C33 N32 1.333(2)
C33 C34 1.391(2)
C33 C331 1.493(2)
C34 C35 1.383(2)
C34 H34 0.9500
C35 N31 1.364(2)
C35 C351 1.479(2)
C131 F11 1.3334(19)
C131 F12 1.339(2)
C131 F13 1.3391(19)
C151 C156 1.391(2)
C151 C152 1.398(2)
C152 C153 1.386(2)
C152 H152 0.9500
C153 C154 1.373(3)
C153 H153 0.9500
C154 F14 1.3601(18)
C154 C155 1.376(3)
C155 C156 1.393(2)
C155 H155 0.9500
C156 H156 0.9500
C231 F21 1.335(2)
C231 F22 1.337(2)
C231 F23 1.342(2)
C251 C256 1.392(2)
C251 C252 1.398(2)
C252 C253 1.388(2)
C252 H252 0.9500
C253 C254 1.377(3)
C253 H253 0.9500
C254 F24 1.3554(18)
C254 C255 1.373(3)
C255 C256 1.388(2)
C255 H255 0.9500
C256 H256 0.9500
C331 F31 1.337(2)
C331 F32 1.3371(19)
C331 F33 1.340(2)
C351 C356 1.398(2)
C351 C352 1.399(2)
C352 C353 1.391(2)
C352 H352 0.9500
C353 C354 1.374(3)
C353 H353 0.9500
C354 F34 1.3574(18)
C354 C355 1.373(2)
C355 C356 1.392(2)
C355 H355 0.9500
C356 H356 0.9500
B1 N31 1.545(2)
B1 N21 1.552(2)
B1 N11 1.553(2)
B1 H1 1.085(18)
N11 N12 1.3685(17)
N21 N22 1.3648(17)
N31 N32 1.3682(17)

loop_
_geom_torsion_atom_site_label_1
_geom_torsion_atom_site_label_2
_geom_torsion_atom_site_label_3
_geom_torsion_atom_site_label_4
_geom_torsion
N12 C13 C14 C15 0.22(18)
C131 C13 C14 C15 -179.89(16)
C13 C14 C15 N11 -0.18(17)
C13 C14 C15 C151 179.65(15)
N22 C23 C24 C25 0.8(2)
C231 C23 C24 C25 -177.33(17)
C23 C24 C25 N21 -0.40(19)
C23 C24 C25 C251 -178.75(16)
N32 C33 C34 C35 -0.20(18)
C331 C33 C34 C35 175.65(15)
C33 C34 C35 N31 0.31(17)
C33 C34 C35 C351 -178.20(15)
N12 C13 C131 F11 -179.65(14)
C14 C13 C131 F11 0.5(2)
N12 C13 C131 F12 60.3(2)
C14 C13 C131 F12 -119.62(18)
N12 C13 C131 F13 -60.4(2)
C14 C13 C131 F13 119.71(18)
N11 C15 C151 C156 -133.70(16)
C14 C15 C151 C156 46.5(2)
N11 C15 C151 C152 48.4(2)
C14 C15 C151 C152 -131.37(17)
C156 C151 C152 C153 0.9(2)
C15 C151 C152 C153 178.73(15)
C151 C152 C153 C154 -0.4(2)
C152 C153 C154 F14 -179.84(15)
C152 C153 C154 C155 -0.1(3)
F14 C154 C155 C156 179.80(15)
C153 C154 C155 C156 0.1(3)
C152 C151 C156 C155 -0.9(2)
C15 C151 C156 C155 -178.84(15)
C154 C155 C156 C151 0.5(3)
N22 C23 C231 F21 -170.19(16)
C24 C23 C231 F21 7.8(3)
N22 C23 C231 F22 -49.4(2)
C24 C23 C231 F22 128.57(19)
N22 C23 C231 F23 71.2(2)
C24 C23 C231 F23 -110.8(2)
N21 C25 C251 C256 -115.44(18)
C24 C25 C251 C256 62.7(2)
N21 C25 C251 C252 65.9(2)
C24 C25 C251 C252 -116.0(2)
C256 C251 C252 C253 0.7(2)
C25 C251 C252 C253 179.39(15)
C251 C252 C253 C254 -0.1(3)
C252 C253 C254 F24 -179.21(15)
C252 C253 C254 C255 -0.3(3)
F24 C254 C255 C256 178.96(15)
C253 C254 C255 C256 0.0(3)
C254 C255 C256 C251 0.6(3)
C252 C251 C256 C255 -1.0(2)
C25 C251 C256 C255 -179.69(15)
N32 C33 C331 F31 -169.52(14)
C34 C33 C331 F31 14.9(2)
N32 C33 C331 F32 -49.3(2)
C34 C33 C331 F32 135.19(17)
N32 C33 C331 F33 71.25(19)
C34 C33 C331 F33 -104.29(19)
N31 C35 C351 C356 -136.84(16)
C34 C35 C351 C356 41.4(2)
N31 C35 C351 C352 46.6(2)
C34 C35 C351 C352 -135.15(18)
C356 C351 C352 C353 -0.6(2)
C35 C351 C352 C353 175.90(15)
C351 C352 C353 C354 -0.9(3)
C352 C353 C354 F34 -176.53(15)
C352 C353 C354 C355 2.0(3)
F34 C354 C355 C356 177.12(15)
C353 C354 C355 C356 -1.4(3)
C354 C355 C356 C351 -0.2(2)
C352 C351 C356 C355 1.2(2)
C35 C351 C356 C355 -175.51(15)
C14 C15 N11 N12 0.10(17)
C151 C15 N11 N12 -179.74(13)
C14 C15 N11 B1 -171.07(14)
C151 C15 N11 B1 9.1(2)
N31 B1 N11 C15 -127.33(16)
N21 B1 N11 C15 111.60(16)
N31 B1 N11 N12 62.24(17)
N21 B1 N11 N12 -58.83(17)
C14 C13 N12 N11 -0.16(18)
C131 C13 N12 N11 179.94(13)
C14 C13 N12 Cu1 164.31(12)
C131 C13 N12 Cu1 -15.6(2)
C15 N11 N12 C13 0.03(17)
B1 N11 N12 C13 172.19(13)
C15 N11 N12 Cu1 -167.88(10)
B1 N11 N12 Cu1 4.28(17)
C24 C25 N21 N22 -0.12(18)
C251 C25 N21 N22 178.34(14)
C24 C25 N21 B1 175.57(15)
C251 C25 N21 B1 -6.0(3)
N31 B1 N21 C25 118.56(16)
N11 B1 N21 C25 -121.44(16)
N31 B1 N21 N22 -66.16(17)
N11 B1 N21 N22 53.83(18)
C24 C23 N22 N21 -0.87(19)
C231 C23 N22 N21 177.41(15)
C24 C23 N22 Cu1 179.25(13)
C231 C23 N22 Cu1 -2.5(3)
C25 N21 N22 C23 0.60(17)
B1 N21 N22 C23 -175.48(14)
C25 N21 N22 Cu1 -179.49(10)
B1 N21 N22 Cu1 4.43(17)
C34 C35 N31 N32 -0.33(17)
C351 C35 N31 N32 178.18(14)
C34 C35 N31 B1 -170.55(14)
C351 C35 N31 B1 8.0(3)
N21 B1 N31 C35 -130.02(15)
N11 B1 N31 C35 110.56(16)
N21 B1 N31 N32 60.46(17)
N11 B1 N31 N32 -58.96(17)
C34 C33 N32 N31 0.00(17)
C331 C33 N32 N31 -176.14(14)
C34 C33 N32 Cu1 171.01(13)
C331 C33 N32 Cu1 -5.1(3)
C35 N31 N32 C33 0.20(16)
B1 N31 N32 C33 171.64(13)
C35 N31 N32 Cu1 -173.79(9)
B1 N31 N32 Cu1 -2.35(16)
